data_4309810
loop_
_publ_author_name
'Mozhgan Khorasani-Motlagh'
'Nasser Safari'
'Meissam Noroozifar'
'Jilla Saffari'
'Mahtab Biabani'
'J\'ulio S. Rebou\,cas'
'Brian O. Patrick'

_publ_section_title
;
New Class of Verdoheme Analogues with Weakly Coordinating Anions: The
Structure of (\m-Oxo)bis[(octaethyloxoporphinato)iron(III)]
Hexafluorophosphate
;
_journal_name_full 'Inorganic Chemistry'
_journal_page_first 7762
_journal_page_last 7769
_journal_paper_doi 10.1021/ic050211a
_journal_volume 44
_journal_year 2005
_chemical_formula_sum 'C70 H86 F12 Fe2 N8 O3 P2'
_chemical_formula_weight 1489.11
_chemical_name_systematic
;
 ?
;
_space_group_IT_number 14
_symmetry_cell_setting monoclinic
_symmetry_space_group_name_Hall '-P 2ybc'
_symmetry_space_group_name_H-M 'P 1 21/c 1'
_atom_sites_solution_hydrogens geom
_atom_sites_solution_primary direct
_atom_sites_solution_secondary difmap
_audit_creation_method SHELXL-97
_cell_angle_alpha 90.00
_cell_angle_beta 104.134(6)
_cell_angle_gamma 90.00
_cell_formula_units_Z 2
_cell_length_a 8.7114(10)
_cell_length_b 26.102(4)
_cell_length_c 15.8323(14)
_cell_measurement_reflns_used 3716
_cell_measurement_temperature 173(2)
_cell_measurement_theta_max 21.07
_cell_measurement_theta_min 2.53
_cell_volume 3491.0(7)
_computing_structure_refinement 'SHELXL-97 (Sheldrick, 1997)'
_diffrn_ambient_temperature 173(2)
_diffrn_measured_fraction_theta_full 0.993
_diffrn_measured_fraction_theta_max 0.993
_diffrn_measurement_device_type 'Bruker X8 APEX'
_diffrn_measurement_method 'area detector'
_diffrn_radiation_monochromator graphite
_diffrn_radiation_source 'fine-focus sealed tube'
_diffrn_radiation_type MoK\a
_diffrn_radiation_wavelength 0.71073
_diffrn_reflns_av_R_equivalents 0.0986
_diffrn_reflns_av_sigmaI/netI 0.0866
_diffrn_reflns_limit_h_max 10
_diffrn_reflns_limit_h_min -10
_diffrn_reflns_limit_k_max 31
_diffrn_reflns_limit_k_min -31
_diffrn_reflns_limit_l_max 18
_diffrn_reflns_limit_l_min -18
_diffrn_reflns_number 39212
_diffrn_reflns_theta_full 25.14
_diffrn_reflns_theta_max 25.14
_diffrn_reflns_theta_min 1.54
_exptl_absorpt_coefficient_mu 0.546
_exptl_absorpt_correction_T_max 0.989
_exptl_absorpt_correction_T_min 0.654
_exptl_absorpt_correction_type multi-scan
_exptl_crystal_colour red-brown
_exptl_crystal_density_diffrn 1.417
_exptl_crystal_density_method 'not measured'
_exptl_crystal_description plate
_exptl_crystal_F_000 1552
_exptl_crystal_size_max 0.50
_exptl_crystal_size_mid 0.10
_exptl_crystal_size_min 0.02
_refine_diff_density_max 0.520
_refine_diff_density_min -0.447
_refine_diff_density_rms 0.072
_refine_ls_extinction_method none
_refine_ls_goodness_of_fit_ref 1.016
_refine_ls_hydrogen_treatment mixed
_refine_ls_matrix_type full
_refine_ls_number_parameters 448
_refine_ls_number_reflns 6211
_refine_ls_number_restraints 0
_refine_ls_restrained_S_all 1.016
_refine_ls_R_factor_all 0.1058
_refine_ls_R_factor_gt 0.0546
_refine_ls_shift/su_max 0.000
_refine_ls_shift/su_mean 0.000
_refine_ls_structure_factor_coef Fsqd
_refine_ls_weighting_details 'calc w=1/[\s^2^(Fo^2^)+(0.0653P)^2^+0.6764P] where P=(Fo^2^+2Fc^2^)/3'
_refine_ls_weighting_scheme calc
_refine_ls_wR_factor_gt 0.1145
_refine_ls_wR_factor_ref 0.1331
_reflns_number_gt 3927
_reflns_number_total 6211
_reflns_threshold_expression >2sigma(I)
_cod_data_source_file ic050211asi20050208_103846.cif
_cod_data_source_block bj398
_cod_original_cell_volume 3491.1(7)
_cod_original_sg_symbol_H-M 'P 21/c'
_cod_database_code 4309810

loop_
_symmetry_equiv_pos_as_xyz
'x, y, z'
'-x, y+1/2, -z+1/2'
'-x, -y, -z'
'x, -y-1/2, z-1/2'

loop_
_atom_site_label
_atom_site_type_symbol
_atom_site_fract_x
_atom_site_fract_y
_atom_site_fract_z
_atom_site_U_iso_or_equiv
_atom_site_adp_type
_atom_site_occupancy
_atom_site_symmetry_multiplicity
_atom_site_calc_flag
_atom_site_refinement_flags
_atom_site_disorder_assembly
_atom_site_disorder_group
C1 C 0.6214(4) 0.14634(13) 0.5051(2) 0.0225(8) Uani 1 1 d . A 1
C2 C 0.5569(4) 0.19153(13) 0.4586(2) 0.0244(8) Uani 1 1 d . A 1
C3 C 0.5133(4) 0.17757(13) 0.3720(2) 0.0225(8) Uani 1 1 d . A 1
C4 C 0.5538(4) 0.12448(13) 0.3683(2) 0.0225(8) Uani 1 1 d . A 1
C5 C 0.5388(4) 0.09586(13) 0.2917(2) 0.0216(8) Uani 1 1 d . A 1
H5 H 0.4834 0.1118 0.2391 0.026 Uiso 1 1 calc R A 1
C6 C 0.5952(4) 0.04756(14) 0.2843(2) 0.0236(8) Uani 1 1 d . A 1
C7 C 0.5909(4) 0.01953(14) 0.2048(2) 0.0251(8) Uani 1 1 d . A 1
C8 C 0.6575(4) -0.02695(14) 0.2275(2) 0.0253(8) Uani 1 1 d . A 1
C9 C 0.7059(4) -0.02593(14) 0.3212(2) 0.0249(8) Uani 1 1 d . A 1
C11 C 0.8411(4) -0.06739(14) 0.4545(2) 0.0271(9) Uani 1 1 d . A 1
C12 C 0.9229(4) -0.11168(14) 0.4959(2) 0.0290(9) Uani 1 1 d . A 1
C13 C 0.9650(4) -0.09959(14) 0.5825(2) 0.0311(9) Uani 1 1 d . A 1
C14 C 0.9054(4) -0.04898(14) 0.5909(2) 0.0270(9) Uani 1 1 d . A 1
C15 C 0.9171(4) -0.02186(13) 0.6670(2) 0.0251(8) Uani 1 1 d . A 1
H15 H 0.9682 -0.0388 0.7194 0.030 Uiso 1 1 calc R A 1
C16 C 0.8628(4) 0.02732(14) 0.6758(2) 0.0255(8) Uani 1 1 d . A 1
C17 C 0.8879(4) 0.05633(14) 0.7566(2) 0.0249(8) Uani 1 1 d . A 1
C18 C 0.8267(4) 0.10382(14) 0.7350(2) 0.0247(8) Uani 1 1 d . A 1
C19 C 0.7603(4) 0.10327(13) 0.6417(2) 0.0239(8) Uani 1 1 d . A 1
C20 C 0.6835(3) 0.14383(12) 0.59431(18) 0.0255(10) Uani 0.787(15) 1 d P A 1
H20 H 0.6716 0.1737 0.6265 0.031 Uiso 0.787(15) 1 calc PR A 1
C21 C 0.5483(4) 0.24358(14) 0.4970(2) 0.0336(9) Uani 1 1 d . A 1
H21A H 0.5225 0.2397 0.5542 0.040 Uiso 1 1 calc R A 1
H21B H 0.4613 0.2631 0.4585 0.040 Uiso 1 1 calc R A 1
C22 C 0.7011(5) 0.27391(17) 0.5092(3) 0.0617(14) Uani 1 1 d . A 1
H22A H 0.7882 0.2546 0.5465 0.093 Uiso 1 1 calc R A 1
H22B H 0.6897 0.3069 0.5365 0.093 Uiso 1 1 calc R A 1
H22C H 0.7240 0.2798 0.4523 0.093 Uiso 1 1 calc R A 1
C23 C 0.4480(4) 0.21123(14) 0.2956(2) 0.0319(9) Uani 1 1 d . A 1
H23A H 0.3961 0.2413 0.3149 0.038 Uiso 1 1 calc R A 1
H23B H 0.3665 0.1921 0.2526 0.038 Uiso 1 1 calc R A 1
C24 C 0.5759(5) 0.22974(17) 0.2518(2) 0.0529(13) Uani 1 1 d . A 1
H24A H 0.6622 0.2456 0.2955 0.079 Uiso 1 1 calc R A 1
H24B H 0.5305 0.2549 0.2067 0.079 Uiso 1 1 calc R A 1
H24C H 0.6171 0.2006 0.2252 0.079 Uiso 1 1 calc R A 1
C25 C 0.5330(4) 0.04144(14) 0.1149(2) 0.0331(10) Uani 1 1 d . A 1
H25A H 0.4382 0.0628 0.1131 0.040 Uiso 1 1 calc R A 1
H25B H 0.5010 0.0130 0.0729 0.040 Uiso 1 1 calc R A 1
C26 C 0.6568(5) 0.07376(17) 0.0873(2) 0.0498(12) Uani 1 1 d . A 1
H26A H 0.6891 0.1020 0.1287 0.075 Uiso 1 1 calc R A 1
H26B H 0.6124 0.0877 0.0290 0.075 Uiso 1 1 calc R A 1
H26C H 0.7491 0.0525 0.0863 0.075 Uiso 1 1 calc R A 1
C27 C 0.6772(4) -0.07234(14) 0.1724(2) 0.0335(10) Uani 1 1 d . A 1
H27A H 0.7850 -0.0865 0.1943 0.040 Uiso 1 1 calc R A 1
H27B H 0.6673 -0.0607 0.1118 0.040 Uiso 1 1 calc R A 1
C28 C 0.5576(5) -0.11433(16) 0.1723(3) 0.0480(11) Uani 1 1 d . A 1
H28A H 0.5735 -0.1284 0.2311 0.072 Uiso 1 1 calc R A 1
H28B H 0.5713 -0.1416 0.1321 0.072 Uiso 1 1 calc R A 1
H28C H 0.4504 -0.1002 0.1534 0.072 Uiso 1 1 calc R A 1
C29 C 0.9399(5) -0.16067(16) 0.4496(3) 0.0447(11) Uani 1 1 d . A 1
H29A H 1.0201 -0.1826 0.4881 0.054 Uiso 1 1 calc R A 1
H29B H 0.9774 -0.1529 0.3968 0.054 Uiso 1 1 calc R A 1
C30 C 0.7834(6) -0.18938(18) 0.4237(3) 0.0692(15) Uani 1 1 d . A 1
H30A H 0.7514 -0.2000 0.4762 0.104 Uiso 1 1 calc R A 1
H30B H 0.7959 -0.2197 0.3895 0.104 Uiso 1 1 calc R A 1
H30C H 0.7022 -0.1669 0.3887 0.104 Uiso 1 1 calc R A 1
C31 C 1.0479(4) -0.13352(15) 0.6561(2) 0.0400(10) Uani 1 1 d . A 1
H31A H 1.1096 -0.1121 0.7042 0.048 Uiso 1 1 calc R A 1
H31B H 1.1228 -0.1562 0.6359 0.048 Uiso 1 1 calc R A 1
C32 C 0.9315(5) -0.16571(17) 0.6894(3) 0.0555(13) Uani 1 1 d . A 1
H32A H 0.8526 -0.1434 0.7054 0.083 Uiso 1 1 calc R A 1
H32B H 0.9878 -0.1851 0.7406 0.083 Uiso 1 1 calc R A 1
H32C H 0.8784 -0.1895 0.6437 0.083 Uiso 1 1 calc R A 1
C33 C 0.9590(4) 0.03465(14) 0.8455(2) 0.0295(9) Uani 1 1 d . A 1
H33A H 1.0140 0.0622 0.8843 0.035 Uiso 1 1 calc R A 1
H33B H 1.0381 0.0081 0.8413 0.035 Uiso 1 1 calc R A 1
C34 C 0.8321(5) 0.01122(18) 0.8842(3) 0.0501(12) Uani 1 1 d . A 1
H34A H 0.7587 0.0380 0.8928 0.075 Uiso 1 1 calc R A 1
H34B H 0.8817 -0.0047 0.9403 0.075 Uiso 1 1 calc R A 1
H34C H 0.7740 -0.0148 0.8444 0.075 Uiso 1 1 calc R A 1
C35 C 0.8324(4) 0.14962(14) 0.7923(2) 0.0315(9) Uani 1 1 d . A 1
H35A H 0.8564 0.1382 0.8538 0.038 Uiso 1 1 calc R A 1
H35B H 0.7267 0.1660 0.7788 0.038 Uiso 1 1 calc R A 1
C36 C 0.9550(5) 0.18899(15) 0.7819(2) 0.0413(10) Uani 1 1 d . A 1
H36A H 1.0600 0.1730 0.7952 0.062 Uiso 1 1 calc R A 1
H36B H 0.9548 0.2176 0.8220 0.062 Uiso 1 1 calc R A 1
H36C H 0.9292 0.2017 0.7219 0.062 Uiso 1 1 calc R A 1
N1 N 0.6207(3) 0.10559(10) 0.45051(16) 0.0211(7) Uani 1 1 d . A 1
N2 N 0.6703(3) 0.01743(11) 0.35605(17) 0.0232(7) Uani 1 1 d . A 1
N3 N 0.8303(3) -0.02930(11) 0.50888(16) 0.0237(7) Uani 1 1 d . A 1
N4 N 0.7839(3) 0.05696(11) 0.60697(16) 0.0216(7) Uani 1 1 d . A 1
O10 O 0.7822(3) -0.06595(10) 0.36640(15) 0.0296(9) Uani 0.787(15) 1 d P A 1
O1 O 0.5000 0.0000 0.5000 0.0246(8) Uani 1 2 d S . 1
F1 F 0.8695(4) -0.18988(13) 1.02308(16) 0.1047(12) Uani 1 1 d . B 1
F2 F 0.7819(3) -0.10860(12) 1.00009(16) 0.0827(9) Uani 1 1 d . B 1
F3 F 1.0163(3) -0.13077(13) 0.97791(19) 0.0904(10) Uani 1 1 d . B 1
F4 F 0.8109(3) -0.11341(10) 0.86363(16) 0.0716(8) Uani 1 1 d . B 1
F5 F 0.9028(3) -0.19332(10) 0.88681(16) 0.0700(8) Uani 1 1 d . B 1
F6 F 0.6663(3) -0.17139(13) 0.91028(17) 0.0866(10) Uani 1 1 d . B 1
P1 P 0.84249(14) -0.15144(5) 0.94435(7) 0.0502(3) Uani 1 1 d . B 1
Fe1 Fe 0.67196(5) 0.030785(19) 0.48537(3) 0.02127(16) Uani 1 1 d . A 1
O10B O 0.6835(3) 0.14383(12) 0.59431(18) 0.0255(10) Uani 0.213(15) 1 d P A 2
C20B C 0.7822(3) -0.06595(10) 0.36640(15) 0.0296(9) Uani 0.213(15) 1 d P A 2

loop_
_atom_site_aniso_label
_atom_site_aniso_U_11
_atom_site_aniso_U_22
_atom_site_aniso_U_33
_atom_site_aniso_U_23
_atom_site_aniso_U_13
_atom_site_aniso_U_12
C1 0.024(2) 0.030(2) 0.0137(18) 0.0006(16) 0.0040(14) -0.0058(16)
C2 0.029(2) 0.028(2) 0.0176(19) -0.0030(16) 0.0081(15) -0.0051(16)
C3 0.026(2) 0.024(2) 0.0182(19) 0.0017(15) 0.0061(15) -0.0032(16)
C4 0.025(2) 0.028(2) 0.0143(18) 0.0001(15) 0.0055(14) -0.0041(16)
C5 0.028(2) 0.026(2) 0.0109(17) -0.0007(15) 0.0041(14) -0.0057(16)
C6 0.026(2) 0.032(2) 0.0144(19) -0.0005(15) 0.0084(15) -0.0055(16)
C7 0.030(2) 0.035(2) 0.0116(18) -0.0043(16) 0.0074(15) -0.0050(17)
C8 0.028(2) 0.035(2) 0.0162(18) -0.0052(16) 0.0113(15) -0.0044(18)
C9 0.023(2) 0.030(2) 0.0224(19) -0.0007(17) 0.0077(15) -0.0018(17)
C11 0.026(2) 0.037(2) 0.019(2) -0.0012(17) 0.0065(16) 0.0019(17)
C12 0.028(2) 0.032(2) 0.029(2) -0.0021(17) 0.0109(17) 0.0016(17)
C13 0.029(2) 0.033(2) 0.032(2) 0.0033(18) 0.0091(17) 0.0021(18)
C14 0.026(2) 0.033(2) 0.021(2) 0.0020(16) 0.0029(16) 0.0015(17)
C15 0.023(2) 0.032(2) 0.0173(19) 0.0057(16) -0.0013(14) 0.0034(16)
C16 0.026(2) 0.031(2) 0.0173(18) 0.0009(16) 0.0014(15) -0.0048(17)
C17 0.031(2) 0.028(2) 0.0130(18) -0.0019(15) 0.0008(15) -0.0054(17)
C18 0.026(2) 0.033(2) 0.0134(18) -0.0029(16) 0.0024(15) -0.0030(17)
C19 0.023(2) 0.026(2) 0.0201(19) -0.0004(16) 0.0011(15) -0.0041(16)
C20 0.031(2) 0.027(2) 0.0176(18) -0.0021(14) 0.0049(14) -0.0032(15)
C21 0.044(3) 0.032(2) 0.023(2) -0.0040(17) 0.0043(17) 0.0017(19)
C22 0.077(4) 0.040(3) 0.068(3) -0.022(2) 0.017(3) -0.021(3)
C23 0.044(2) 0.030(2) 0.019(2) 0.0010(17) 0.0021(17) 0.0046(18)
C24 0.067(3) 0.058(3) 0.029(2) 0.020(2) 0.002(2) -0.017(2)
C25 0.043(2) 0.042(3) 0.0123(18) -0.0049(17) 0.0046(16) -0.0019(19)
C26 0.058(3) 0.066(3) 0.027(2) 0.016(2) 0.013(2) -0.006(2)
C27 0.038(2) 0.042(3) 0.024(2) -0.0109(18) 0.0135(17) 0.0016(19)
C28 0.058(3) 0.041(3) 0.045(3) -0.015(2) 0.014(2) -0.008(2)
C29 0.052(3) 0.045(3) 0.042(3) -0.007(2) 0.019(2) -0.001(2)
C30 0.080(4) 0.046(3) 0.089(4) -0.021(3) 0.033(3) -0.015(3)
C31 0.042(3) 0.040(3) 0.039(2) 0.004(2) 0.0109(19) 0.010(2)
C32 0.065(3) 0.058(3) 0.051(3) 0.019(2) 0.029(2) 0.007(2)
C33 0.030(2) 0.037(2) 0.0157(18) 0.0021(16) -0.0055(15) 0.0003(18)
C34 0.046(3) 0.066(3) 0.032(2) 0.020(2) -0.0010(19) -0.014(2)
C35 0.040(2) 0.035(2) 0.0175(19) -0.0045(16) 0.0029(17) -0.0002(18)
C36 0.049(3) 0.038(3) 0.033(2) -0.0113(19) 0.0038(19) -0.009(2)
N1 0.0261(16) 0.0268(17) 0.0095(14) -0.0021(12) 0.0026(12) -0.0052(13)
N2 0.0290(17) 0.0273(19) 0.0142(15) -0.0004(13) 0.0070(12) -0.0011(13)
N3 0.0226(16) 0.0315(18) 0.0153(15) -0.0034(14) 0.0017(12) -0.0025(14)
N4 0.0241(16) 0.0251(18) 0.0122(15) -0.0007(12) -0.0024(12) 0.0003(13)
O10 0.0337(17) 0.0346(18) 0.0213(16) -0.0009(12) 0.0082(12) 0.0039(13)
O1 0.034(2) 0.026(2) 0.0137(17) -0.0008(14) 0.0056(14) -0.0035(16)
F1 0.156(3) 0.118(3) 0.0290(16) 0.0184(16) 0.0015(17) 0.009(2)
F2 0.080(2) 0.119(3) 0.0474(17) -0.0458(16) 0.0114(14) 0.0127(18)
F3 0.0529(18) 0.128(3) 0.082(2) -0.036(2) 0.0006(15) -0.0055(18)
F4 0.106(2) 0.0619(18) 0.0437(16) 0.0013(13) 0.0120(14) 0.0246(16)
F5 0.100(2) 0.0579(18) 0.0505(16) -0.0060(13) 0.0151(15) 0.0202(16)
F6 0.071(2) 0.128(3) 0.0563(18) -0.0288(18) 0.0070(14) -0.0301(18)
P1 0.0560(8) 0.0652(9) 0.0233(6) -0.0113(6) -0.0024(5) 0.0078(6)
Fe1 0.0230(3) 0.0287(3) 0.0113(3) 0.0007(2) 0.00257(19) -0.0040(2)
O10B 0.031(2) 0.027(2) 0.0176(18) -0.0021(14) 0.0049(14) -0.0032(15)
C20B 0.0337(17) 0.0346(18) 0.0213(16) -0.0009(12) 0.0082(12) 0.0039(13)

loop_
_atom_type_symbol
_atom_type_description
_atom_type_scat_dispersion_real
_atom_type_scat_dispersion_imag
_atom_type_scat_source
C C 0.0033 0.0016 'International Tables Vol C Tables 4.2.6.8 and 6.1.1.4'
H H 0.0000 0.0000 'International Tables Vol C Tables 4.2.6.8 and 6.1.1.4'
N N 0.0061 0.0033 'International Tables Vol C Tables 4.2.6.8 and 6.1.1.4'
O O 0.0106 0.0060 'International Tables Vol C Tables 4.2.6.8 and 6.1.1.4'
F F 0.0171 0.0103 'International Tables Vol C Tables 4.2.6.8 and 6.1.1.4'
P P 0.1023 0.0942 'International Tables Vol C Tables 4.2.6.8 and 6.1.1.4'
Fe Fe 0.3463 0.8444 'International Tables Vol C Tables 4.2.6.8 and 6.1.1.4'

loop_
_geom_angle_atom_site_label_1
_geom_angle_atom_site_label_2
_geom_angle_atom_site_label_3
_geom_angle
_geom_angle_site_symmetry_1
_geom_angle_site_symmetry_3
_geom_angle_publ_flag
N1 C1 C20 123.2(3) . . ?
N1 C1 C2 112.0(3) . . ?
C20 C1 C2 124.8(3) . . ?
C3 C2 C1 105.8(3) . . ?
C3 C2 C21 127.9(3) . . ?
C1 C2 C21 126.3(3) . . ?
C2 C3 C4 106.5(3) . . ?
C2 C3 C23 127.5(3) . . ?
C4 C3 C23 125.8(3) . . ?
N1 C4 C5 123.6(3) . . ?
N1 C4 C3 111.0(3) . . ?
C5 C4 C3 125.3(3) . . ?
C6 C5 C4 127.2(3) . . ?
C6 C5 H5 116.4 . . ?
C4 C5 H5 116.4 . . ?
C5 C6 N2 123.6(3) . . ?
C5 C6 C7 127.3(3) . . ?
N2 C6 C7 109.2(3) . . ?
C8 C7 C6 107.6(3) . . ?
C8 C7 C25 128.0(3) . . ?
C6 C7 C25 124.3(3) . . ?
C7 C8 C9 104.8(3) . . ?
C7 C8 C27 130.8(3) . . ?
C9 C8 C27 124.4(3) . . ?
N2 C9 O10 125.1(3) . . ?
N2 C9 C8 113.9(3) . . ?
O10 C9 C8 121.0(3) . . ?
N3 C11 O10 124.8(3) . . ?
N3 C11 C12 114.3(3) . . ?
O10 C11 C12 120.8(3) . . ?
C13 C12 C11 104.8(3) . . ?
C13 C12 C29 130.8(4) . . ?
C11 C12 C29 124.2(3) . . ?
C12 C13 C14 106.9(3) . . ?
C12 C13 C31 127.1(3) . . ?
C14 C13 C31 125.9(3) . . ?
C15 C14 N3 122.6(3) . . ?
C15 C14 C13 126.9(3) . . ?
N3 C14 C13 110.4(3) . . ?
C14 C15 C16 127.5(3) . . ?
C14 C15 H15 116.3 . . ?
C16 C15 H15 116.3 . . ?
N4 C16 C15 123.9(3) . . ?
N4 C16 C17 110.0(3) . . ?
C15 C16 C17 126.0(3) . . ?
C18 C17 C16 106.7(3) . . ?
C18 C17 C33 128.7(3) . . ?
C16 C17 C33 124.5(3) . . ?
C17 C18 C19 106.4(3) . . ?
C17 C18 C35 128.6(3) . . ?
C19 C18 C35 124.9(3) . . ?
N4 C19 C20 124.3(3) . . ?
N4 C19 C18 111.0(3) . . ?
C20 C19 C18 124.7(3) . . ?
C19 C20 C1 127.6(3) . . ?
C19 C20 H20 116.2 . . ?
C1 C20 H20 116.2 . . ?
C2 C21 C22 113.2(3) . . ?
C2 C21 H21A 108.9 . . ?
C22 C21 H21A 108.9 . . ?
C2 C21 H21B 108.9 . . ?
C22 C21 H21B 108.9 . . ?
H21A C21 H21B 107.7 . . ?
C3 C23 C24 112.2(3) . . ?
C3 C23 H23A 109.2 . . ?
C24 C23 H23A 109.2 . . ?
C3 C23 H23B 109.2 . . ?
C24 C23 H23B 109.2 . . ?
H23A C23 H23B 107.9 . . ?
C7 C25 C26 112.8(3) . . ?
C7 C25 H25A 109.0 . . ?
C26 C25 H25A 109.0 . . ?
C7 C25 H25B 109.0 . . ?
C26 C25 H25B 109.0 . . ?
H25A C25 H25B 107.8 . . ?
C8 C27 C28 113.3(3) . . ?
C8 C27 H27A 108.9 . . ?
C28 C27 H27A 108.9 . . ?
C8 C27 H27B 108.9 . . ?
C28 C27 H27B 108.9 . . ?
H27A C27 H27B 107.7 . . ?
C12 C29 C30 111.3(3) . . ?
C12 C29 H29A 109.4 . . ?
C30 C29 H29A 109.4 . . ?
C12 C29 H29B 109.4 . . ?
C30 C29 H29B 109.4 . . ?
H29A C29 H29B 108.0 . . ?
C13 C31 C32 111.3(3) . . ?
C13 C31 H31A 109.4 . . ?
C32 C31 H31A 109.4 . . ?
C13 C31 H31B 109.4 . . ?
C32 C31 H31B 109.4 . . ?
H31A C31 H31B 108.0 . . ?
C17 C33 C34 110.8(3) . . ?
C17 C33 H33A 109.5 . . ?
C34 C33 H33A 109.5 . . ?
C17 C33 H33B 109.5 . . ?
C34 C33 H33B 109.5 . . ?
H33A C33 H33B 108.1 . . ?
C18 C35 C36 113.2(3) . . ?
C18 C35 H35A 108.9 . . ?
C36 C35 H35A 108.9 . . ?
C18 C35 H35B 108.9 . . ?
C36 C35 H35B 108.9 . . ?
H35A C35 H35B 107.7 . . ?
C1 N1 C4 104.7(3) . . ?
C1 N1 Fe1 127.1(2) . . ?
C4 N1 Fe1 127.5(2) . . ?
C9 N2 C6 104.5(3) . . ?
C9 N2 Fe1 127.4(2) . . ?
C6 N2 Fe1 126.4(2) . . ?
C11 N3 C14 103.5(3) . . ?
C11 N3 Fe1 126.9(2) . . ?
C14 N3 Fe1 126.0(2) . . ?
C19 N4 C16 105.9(3) . . ?
C19 N4 Fe1 126.1(2) . . ?
C16 N4 Fe1 125.9(2) . . ?
C9 O10 C11 125.4(3) . . ?
Fe1 O1 Fe1 180.00(3) . 3_656 ?
F1 P1 F3 90.32(18) . . ?
F1 P1 F6 90.30(19) . . ?
F3 P1 F6 179.1(2) . . ?
F1 P1 F4 178.46(19) . . ?
F3 P1 F4 91.18(17) . . ?
F6 P1 F4 88.20(16) . . ?
F1 P1 F5 90.51(17) . . ?
F3 P1 F5 90.23(16) . . ?
F6 P1 F5 90.39(16) . . ?
F4 P1 F5 89.15(14) . . ?
F1 P1 F2 90.83(17) . . ?
F3 P1 F2 89.67(16) . . ?
F6 P1 F2 89.70(16) . . ?
F4 P1 F2 89.51(16) . . ?
F5 P1 F2 178.65(17) . . ?
O1 Fe1 N1 109.48(8) . . ?
O1 Fe1 N4 104.63(8) . . ?
N1 Fe1 N4 87.58(11) . . ?
O1 Fe1 N3 100.48(8) . . ?
N1 Fe1 N3 149.99(11) . . ?
N4 Fe1 N3 86.57(11) . . ?
O1 Fe1 N2 104.58(8) . . ?
N1 Fe1 N2 86.88(10) . . ?
N4 Fe1 N2 150.45(11) . . ?
N3 Fe1 N2 83.89(11) . . ?

loop_
_geom_bond_atom_site_label_1
_geom_bond_atom_site_label_2
_geom_bond_distance
_geom_bond_site_symmetry_2
_geom_bond_publ_flag
C1 N1 1.370(4) . ?
C1 C20 1.384(4) . ?
C1 C2 1.431(5) . ?
C2 C3 1.381(4) . ?
C2 C21 1.498(5) . ?
C3 C4 1.435(5) . ?
C3 C23 1.491(4) . ?
C4 N1 1.381(4) . ?
C4 C5 1.403(4) . ?
C5 C6 1.368(5) . ?
C5 H5 0.9500 . ?
C6 N2 1.404(4) . ?
C6 C7 1.449(4) . ?
C7 C8 1.355(5) . ?
C7 C25 1.502(5) . ?
C8 C9 1.439(5) . ?
C8 C27 1.506(5) . ?
C9 N2 1.329(4) . ?
C9 O10 1.347(4) . ?
C11 N3 1.334(4) . ?
C11 O10 1.364(4) . ?
C11 C12 1.431(5) . ?
C12 C13 1.366(5) . ?
C12 C29 1.499(5) . ?
C13 C14 1.437(5) . ?
C13 C31 1.502(5) . ?
C14 C15 1.380(5) . ?
C14 N3 1.401(4) . ?
C15 C16 1.387(5) . ?
C15 H15 0.9500 . ?
C16 N4 1.376(4) . ?
C16 C17 1.456(5) . ?
C17 C18 1.360(5) . ?
C17 C33 1.504(4) . ?
C18 C19 1.448(4) . ?
C18 C35 1.495(5) . ?
C19 N4 1.365(4) . ?
C19 C20 1.373(4) . ?
C20 H20 0.9500 . ?
C21 C22 1.520(5) . ?
C21 H21A 0.9900 . ?
C21 H21B 0.9900 . ?
C22 H22A 0.9800 . ?
C22 H22B 0.9800 . ?
C22 H22C 0.9800 . ?
C23 C24 1.527(5) . ?
C23 H23A 0.9900 . ?
C23 H23B 0.9900 . ?
C24 H24A 0.9800 . ?
C24 H24B 0.9800 . ?
C24 H24C 0.9800 . ?
C25 C26 1.516(5) . ?
C25 H25A 0.9900 . ?
C25 H25B 0.9900 . ?
C26 H26A 0.9800 . ?
C26 H26B 0.9800 . ?
C26 H26C 0.9800 . ?
C27 C28 1.512(5) . ?
C27 H27A 0.9900 . ?
C27 H27B 0.9900 . ?
C28 H28A 0.9800 . ?
C28 H28B 0.9800 . ?
C28 H28C 0.9800 . ?
C29 C30 1.522(6) . ?
C29 H29A 0.9900 . ?
C29 H29B 0.9900 . ?
C30 H30A 0.9800 . ?
C30 H30B 0.9800 . ?
C30 H30C 0.9800 . ?
C31 C32 1.507(5) . ?
C31 H31A 0.9900 . ?
C31 H31B 0.9900 . ?
C32 H32A 0.9800 . ?
C32 H32B 0.9800 . ?
C32 H32C 0.9800 . ?
C33 C34 1.517(5) . ?
C33 H33A 0.9900 . ?
C33 H33B 0.9900 . ?
C34 H34A 0.9800 . ?
C34 H34B 0.9800 . ?
C34 H34C 0.9800 . ?
C35 C36 1.520(5) . ?
C35 H35A 0.9900 . ?
C35 H35B 0.9900 . ?
C36 H36A 0.9800 . ?
C36 H36B 0.9800 . ?
C36 H36C 0.9800 . ?
N1 Fe1 2.048(3) . ?
N2 Fe1 2.073(3) . ?
N3 Fe1 2.061(3) . ?
N4 Fe1 2.051(3) . ?
O1 Fe1 1.7644(5) . ?
O1 Fe1 1.7644(5) 3_656 ?
F1 P1 1.573(3) . ?
F2 P1 1.592(3) . ?
F3 P1 1.573(3) . ?
F4 P1 1.588(3) . ?
F5 P1 1.592(3) . ?
F6 P1 1.585(3) . ?

loop_
_geom_torsion_atom_site_label_1
_geom_torsion_atom_site_label_2
_geom_torsion_atom_site_label_3
_geom_torsion_atom_site_label_4
_geom_torsion
_geom_torsion_site_symmetry_1
_geom_torsion_site_symmetry_2
_geom_torsion_site_symmetry_3
_geom_torsion_site_symmetry_4
_geom_torsion_publ_flag
N1 C1 C2 C3 0.7(4) . . . . ?
C20 C1 C2 C3 178.3(3) . . . . ?
N1 C1 C2 C21 -176.1(3) . . . . ?
C20 C1 C2 C21 1.5(5) . . . . ?
C1 C2 C3 C4 -0.4(4) . . . . ?
C21 C2 C3 C4 176.3(3) . . . . ?
C1 C2 C3 C23 -176.3(3) . . . . ?
C21 C2 C3 C23 0.4(6) . . . . ?
C2 C3 C4 N1 0.1(4) . . . . ?
C23 C3 C4 N1 176.1(3) . . . . ?
C2 C3 C4 C5 -175.6(3) . . . . ?
C23 C3 C4 C5 0.3(5) . . . . ?
N1 C4 C5 C6 -4.8(5) . . . . ?
C3 C4 C5 C6 170.4(3) . . . . ?
C4 C5 C6 N2 4.4(5) . . . . ?
C4 C5 C6 C7 -174.7(3) . . . . ?
C5 C6 C7 C8 -179.2(3) . . . . ?
N2 C6 C7 C8 1.6(4) . . . . ?
C5 C6 C7 C25 5.1(6) . . . . ?
N2 C6 C7 C25 -174.1(3) . . . . ?
C6 C7 C8 C9 -1.6(4) . . . . ?
C25 C7 C8 C9 173.9(3) . . . . ?
C6 C7 C8 C27 176.6(3) . . . . ?
C25 C7 C8 C27 -7.9(6) . . . . ?
C7 C8 C9 N2 1.2(4) . . . . ?
C27 C8 C9 N2 -177.1(3) . . . . ?
C7 C8 C9 O10 -177.9(3) . . . . ?
C27 C8 C9 O10 3.8(5) . . . . ?
N3 C11 C12 C13 0.1(4) . . . . ?
O10 C11 C12 C13 179.7(3) . . . . ?
N3 C11 C12 C29 175.3(3) . . . . ?
O10 C11 C12 C29 -5.1(5) . . . . ?
C11 C12 C13 C14 0.9(4) . . . . ?
C29 C12 C13 C14 -173.9(4) . . . . ?
C11 C12 C13 C31 177.2(3) . . . . ?
C29 C12 C13 C31 2.4(6) . . . . ?
C12 C13 C14 C15 178.3(3) . . . . ?
C31 C13 C14 C15 1.9(6) . . . . ?
C12 C13 C14 N3 -1.6(4) . . . . ?
C31 C13 C14 N3 -178.0(3) . . . . ?
N3 C14 C15 C16 -1.4(6) . . . . ?
C13 C14 C15 C16 178.7(4) . . . . ?
C14 C15 C16 N4 1.2(6) . . . . ?
C14 C15 C16 C17 -174.9(3) . . . . ?
N4 C16 C17 C18 -1.4(4) . . . . ?
C15 C16 C17 C18 175.1(3) . . . . ?
N4 C16 C17 C33 175.0(3) . . . . ?
C15 C16 C17 C33 -8.5(6) . . . . ?
C16 C17 C18 C19 1.6(4) . . . . ?
C33 C17 C18 C19 -174.5(3) . . . . ?
C16 C17 C18 C35 -174.9(3) . . . . ?
C33 C17 C18 C35 9.0(6) . . . . ?
C17 C18 C19 N4 -1.5(4) . . . . ?
C35 C18 C19 N4 175.2(3) . . . . ?
C17 C18 C19 C20 178.5(3) . . . . ?
C35 C18 C19 C20 -4.8(5) . . . . ?
N4 C19 C20 C1 -2.0(6) . . . . ?
C18 C19 C20 C1 178.0(3) . . . . ?
N1 C1 C20 C19 4.0(5) . . . . ?
C2 C1 C20 C19 -173.4(3) . . . . ?
C3 C2 C21 C22 -93.2(4) . . . . ?
C1 C2 C21 C22 82.9(4) . . . . ?
C2 C3 C23 C24 96.5(4) . . . . ?
C4 C3 C23 C24 -78.6(4) . . . . ?
C8 C7 C25 C26 -93.7(4) . . . . ?
C6 C7 C25 C26 81.1(4) . . . . ?
C7 C8 C27 C28 -101.6(5) . . . . ?
C9 C8 C27 C28 76.2(4) . . . . ?
C13 C12 C29 C30 102.3(5) . . . . ?
C11 C12 C29 C30 -71.6(5) . . . . ?
C12 C13 C31 C32 -87.2(5) . . . . ?
C14 C13 C31 C32 88.4(5) . . . . ?
C18 C17 C33 C34 87.4(5) . . . . ?
C16 C17 C33 C34 -88.1(4) . . . . ?
C17 C18 C35 C36 102.4(4) . . . . ?
C19 C18 C35 C36 -73.5(4) . . . . ?
C20 C1 N1 C4 -178.2(3) . . . . ?
C2 C1 N1 C4 -0.6(4) . . . . ?
C20 C1 N1 Fe1 11.2(5) . . . . ?
C2 C1 N1 Fe1 -171.2(2) . . . . ?
C5 C4 N1 C1 176.1(3) . . . . ?
C3 C4 N1 C1 0.3(4) . . . . ?
C5 C4 N1 Fe1 -13.3(5) . . . . ?
C3 C4 N1 Fe1 170.8(2) . . . . ?
O10 C9 N2 C6 178.8(3) . . . . ?
C8 C9 N2 C6 -0.2(4) . . . . ?
O10 C9 N2 Fe1 -15.2(5) . . . . ?
C8 C9 N2 Fe1 165.8(2) . . . . ?
C5 C6 N2 C9 179.9(3) . . . . ?
C7 C6 N2 C9 -0.9(3) . . . . ?
C5 C6 N2 Fe1 13.7(5) . . . . ?
C7 C6 N2 Fe1 -167.0(2) . . . . ?
O10 C11 N3 C14 179.3(3) . . . . ?
C12 C11 N3 C14 -1.1(4) . . . . ?
O10 C11 N3 Fe1 20.0(5) . . . . ?
C12 C11 N3 Fe1 -160.4(2) . . . . ?
C15 C14 N3 C11 -178.3(3) . . . . ?
C13 C14 N3 C11 1.6(4) . . . . ?
C15 C14 N3 Fe1 -18.7(5) . . . . ?
C13 C14 N3 Fe1 161.2(2) . . . . ?
C20 C19 N4 C16 -179.4(3) . . . . ?
C18 C19 N4 C16 0.6(4) . . . . ?
C20 C19 N4 Fe1 -14.7(5) . . . . ?
C18 C19 N4 Fe1 165.2(2) . . . . ?
C15 C16 N4 C19 -176.1(3) . . . . ?
C17 C16 N4 C19 0.5(4) . . . . ?
C15 C16 N4 Fe1 19.2(5) . . . . ?
C17 C16 N4 Fe1 -164.2(2) . . . . ?
N2 C9 O10 C11 -3.2(5) . . . . ?
C8 C9 O10 C11 175.7(3) . . . . ?
N3 C11 O10 C9 0.7(5) . . . . ?
C12 C11 O10 C9 -178.9(3) . . . . ?
Fe1 O1 Fe1 N1 120(100) 3_656 . . . ?
Fe1 O1 Fe1 N4 -148(100) 3_656 . . . ?
Fe1 O1 Fe1 N3 -58(100) 3_656 . . . ?
Fe1 O1 Fe1 N2 28(100) 3_656 . . . ?
C1 N1 Fe1 O1 85.6(3) . . . . ?
C4 N1 Fe1 O1 -82.9(3) . . . . ?
C1 N1 Fe1 N4 -19.0(3) . . . . ?
C4 N1 Fe1 N4 172.5(3) . . . . ?
C1 N1 Fe1 N3 -97.9(3) . . . . ?
C4 N1 Fe1 N3 93.6(3) . . . . ?
C1 N1 Fe1 N2 -170.0(3) . . . . ?
C4 N1 Fe1 N2 21.5(3) . . . . ?
C19 N4 Fe1 O1 -88.9(3) . . . . ?
C16 N4 Fe1 O1 72.7(3) . . . . ?
C19 N4 Fe1 N1 20.6(3) . . . . ?
C16 N4 Fe1 N1 -177.7(3) . . . . ?
C19 N4 Fe1 N3 171.1(3) . . . . ?
C16 N4 Fe1 N3 -27.2(3) . . . . ?
C19 N4 Fe1 N2 99.9(3) . . . . ?
C16 N4 Fe1 N2 -98.4(3) . . . . ?
C11 N3 Fe1 O1 77.7(3) . . . . ?
C14 N3 Fe1 O1 -77.2(3) . . . . ?
C11 N3 Fe1 N1 -98.9(3) . . . . ?
C14 N3 Fe1 N1 106.2(3) . . . . ?
C11 N3 Fe1 N4 -178.0(3) . . . . ?
C14 N3 Fe1 N4 27.0(3) . . . . ?
C11 N3 Fe1 N2 -26.0(3) . . . . ?
C14 N3 Fe1 N2 179.0(3) . . . . ?
C9 N2 Fe1 O1 -75.3(3) . . . . ?
C6 N2 Fe1 O1 87.7(3) . . . . ?
C9 N2 Fe1 N1 175.3(3) . . . . ?
C6 N2 Fe1 N1 -21.6(3) . . . . ?
C9 N2 Fe1 N4 95.8(3) . . . . ?
C6 N2 Fe1 N4 -101.1(3) . . . . ?
C9 N2 Fe1 N3 23.9(3) . . . . ?
C6 N2 Fe1 N3 -173.0(3) . . . . ?
